data_7225070
loop_
_publ_author_name
'Zhu, Xian-Dong'
'Li, Yong'
'Zhou, Wei-Xiang'
'Liu, Rong-Mei'
'Ding, Yu-Jie'
'L\"u, Jian'
'Proserpio, Davide M.'

_publ_section_title
;
 Metal--organic frameworks assembled from flexible alicyclic carboxylate
 and bipyridyl ligands for sensing of nitroaromatic explosives
;
_journal_issue 24
_journal_name_full CrystEngComm
_journal_page_first 4530
_journal_paper_doi 10.1039/C6CE00882H
_journal_volume 18
_journal_year 2016
_chemical_formula_sum 'C60 H60 B Cl F4 N8 O8 Re2'
_chemical_formula_weight 1515.82
_chemical_name_systematic
;

?

;
_space_group_IT_number 85
_symmetry_space_group_name_Hall '-P 4a'
_symmetry_space_group_name_H-M 'P 4/n :2'
_atom_sites_solution_hydrogens geom
_atom_sites_solution_primary direct
_atom_sites_solution_secondary difmap
_audit_block_doi 10.5517/cc4rg6j
_audit_creation_method SHELXL-97
_audit_update_record
;
2000-03-09 deposited with the CCDC.
2016-04-29 downloaded from the CCDC.
;
_cell_angle_alpha 90.00
_cell_angle_beta 90.00
_cell_angle_gamma 90.00
_cell_formula_units_Z 2
_cell_length_a 13.0898(15)
_cell_length_b 13.0898(15)
_cell_length_c 16.960(3)
_cell_measurement_temperature 293(2)
_cell_volume 2906.0(7)
_computing_structure_refinement 'SHELXL-97 (Sheldrick, 1997)'
_computing_structure_solution 'SHELXS-97 (Sheldrick, 1990)'
_diffrn_ambient_temperature 293(2)
_diffrn_measured_fraction_theta_full 1.000
_diffrn_measured_fraction_theta_max 1.000
_diffrn_radiation_monochromator graphite
_diffrn_radiation_source 'fine-focus sealed tube'
_diffrn_radiation_type MoK\a
_diffrn_radiation_wavelength 0.71073
_diffrn_reflns_av_R_equivalents 0.0667
_diffrn_reflns_av_sigmaI/netI 0.0489
_diffrn_reflns_limit_h_max 15
_diffrn_reflns_limit_h_min -15
_diffrn_reflns_limit_k_max 15
_diffrn_reflns_limit_k_min -15
_diffrn_reflns_limit_l_max 20
_diffrn_reflns_limit_l_min -20
_diffrn_reflns_number 21431
_diffrn_reflns_theta_full 25.02
_diffrn_reflns_theta_max 25.02
_diffrn_reflns_theta_min 1.20
_exptl_absorpt_coefficient_mu 4.283
_exptl_crystal_density_diffrn 1.732
_exptl_crystal_density_method 'not measured'
_exptl_crystal_F_000 1496
_refine_diff_density_max 2.048
_refine_diff_density_min -1.844
_refine_diff_density_rms 0.240
_refine_ls_extinction_method none
_refine_ls_goodness_of_fit_ref 1.315
_refine_ls_hydrogen_treatment mixed
_refine_ls_matrix_type full
_refine_ls_number_parameters 201
_refine_ls_number_reflns 2583
_refine_ls_number_restraints 16
_refine_ls_restrained_S_all 1.315
_refine_ls_R_factor_all 0.0691
_refine_ls_R_factor_gt 0.0367
_refine_ls_shift/su_max 15.000
_refine_ls_shift/su_mean 0.086
_refine_ls_structure_factor_coef Fsqd
_refine_ls_weighting_details 'calc w=1/[\s^2^(Fo^2^)+(0.0531P)^2^+0.0000P] where P=(Fo^2^+2Fc^2^)/3'
_refine_ls_weighting_scheme calc
_refine_ls_wR_factor_gt 0.0996
_refine_ls_wR_factor_ref 0.1224
_reflns_number_gt 1816
_reflns_number_total 2583
_reflns_threshold_expression >2sigma(I)
_cod_data_source_file c6ce00882h2.cif
_cod_data_source_block 21jlead
_cod_depositor_comments 'Adding full bibliography for 7225070--7225072.cif.'
_cod_database_code 7225070

loop_
_symmetry_equiv_pos_as_xyz
'x, y, z'
'-x+1/2, -y+1/2, z'
'-y+1/2, x, z'
'y, -x+1/2, z'
'-x, -y, -z'
'x-1/2, y-1/2, -z'
'y-1/2, -x, -z'
'-y, x-1/2, -z'

loop_
_atom_site_label
_atom_site_type_symbol
_atom_site_fract_x
_atom_site_fract_y
_atom_site_fract_z
_atom_site_U_iso_or_equiv
_atom_site_adp_type
_atom_site_occupancy
_atom_site_symmetry_multiplicity
_atom_site_calc_flag
_atom_site_refinement_flags
Re1 Re 0.2500 0.2500 0.07859(4) 0.0286(2) Uani 1 4 d S
ReA Re 0.2500 0.2500 0.172(2) 2.00(5) Uiso 1 4 d S
Re2 Re 0.2500 0.2500 0.20970(4) 0.0292(2) Uani 1 4 d S
Cl1 Cl 0.2500 0.2500 0.3478(5) 0.091(2) Uani 1 4 d S
N1 N 0.2175(5) 0.0955(5) 0.0735(4) 0.0337(18) Uani 1 1 d .
N2 N 0.2038(6) 0.0965(5) 0.2100(4) 0.0328(18) Uani 1 1 d .
O10 O 0.1610(6) -0.1314(6) -0.2030(4) 0.066(2) Uani 1 1 d .
O20 O 0.0360(6) -0.1261(6) 0.4607(4) 0.067(2) Uani 1 1 d .
CB1 C 0.1981(7) 0.0478(7) 0.1413(6) 0.037(2) Uani 1 1 d .
HB1A H 0.1802 -0.0210 0.1405 0.045 Uiso 1 1 calc R
C11 C 0.2044(7) 0.0352(6) 0.0023(6) 0.034(2) Uani 1 1 d .
C12 C 0.1285(8) -0.0356(8) -0.0053(7) 0.057(3) Uani 1 1 d .
H12A H 0.0843 -0.0474 0.0366 0.069 Uiso 1 1 calc R
C13 C 0.1165(10) -0.0897(9) -0.0741(7) 0.070(4) Uani 1 1 d .
H13A H 0.0641 -0.1374 -0.0779 0.083 Uiso 1 1 calc R
C14 C 0.1804(8) -0.0750(8) -0.1374(6) 0.047(2) Uani 1 1 d .
C15 C 0.2555(8) -0.0014(8) -0.1311(5) 0.049(3) Uani 1 1 d .
H15A H 0.2984 0.0118 -0.1735 0.058 Uiso 1 1 calc R
C16 C 0.2669(7) 0.0528(7) -0.0613(6) 0.046(2) Uani 1 1 d .
H16A H 0.3179 0.1020 -0.0575 0.055 Uiso 1 1 calc R
C17 C 0.2235(9) -0.1151(10) -0.2712(6) 0.072(4) Uani 1 1 d .
H17A H 0.2005 -0.1585 -0.3133 0.108 Uiso 1 1 calc R
H17B H 0.2932 -0.1311 -0.2588 0.108 Uiso 1 1 calc R
H17C H 0.2187 -0.0450 -0.2873 0.108 Uiso 1 1 calc R
C21 C 0.1614(7) 0.0397(6) 0.2758(5) 0.034(2) Uani 1 1 d .
C22 C 0.0590(7) 0.0164(7) 0.2752(6) 0.043(2) Uani 1 1 d .
H22A H 0.0188 0.0380 0.2331 0.052 Uiso 1 1 calc R
C23 C 0.0146(8) -0.0386(7) 0.3357(6) 0.048(3) Uani 1 1 d .
H23A H -0.0548 -0.0535 0.3341 0.058 Uiso 1 1 calc R
C24 C 0.0734(9) -0.0715(8) 0.3990(6) 0.049(3) Uani 1 1 d .
C25 C 0.1759(8) -0.0492(9) 0.3985(6) 0.054(3) Uani 1 1 d .
H25A H 0.2168 -0.0721 0.4397 0.065 Uiso 1 1 calc R
C26 C 0.2195(8) 0.0065(8) 0.3381(5) 0.045(2) Uani 1 1 d .
H26A H 0.2889 0.0216 0.3396 0.055 Uiso 1 1 calc R
C27 C -0.0727(9) -0.1412(10) 0.4655(6) 0.074(4) Uani 1 1 d .
H27A H -0.0884 -0.1820 0.5110 0.111 Uiso 1 1 calc R
H27B H -0.0961 -0.1754 0.4189 0.111 Uiso 1 1 calc R
H27C H -0.1061 -0.0761 0.4700 0.111 Uiso 1 1 calc R
B1 B 0.2500 0.2500 -0.2627(11) 0.027(4) Uani 1 4 d SD
F1 F 0.2500 0.2500 -0.1863(10) 0.110(6) Uani 1 4 d SD
F2 F 0.170(3) 0.206(7) -0.296(3) 0.21(4) Uiso 0.25 1 d PD
F3 F 0.264(6) 0.3437(16) -0.293(2) 0.111(17) Uiso 0.25 1 d PD
F4 F 0.334(3) 0.195(5) -0.278(3) 0.109(17) Uiso 0.25 1 d PD

loop_
_atom_site_aniso_label
_atom_site_aniso_U_11
_atom_site_aniso_U_22
_atom_site_aniso_U_33
_atom_site_aniso_U_23
_atom_site_aniso_U_13
_atom_site_aniso_U_12
Re1 0.0265(3) 0.0265(3) 0.0327(5) 0.000 0.000 0.000
Re2 0.0280(3) 0.0280(3) 0.0316(4) 0.000 0.000 0.000
Cl1 0.074(3) 0.074(3) 0.124(7) 0.000 0.000 0.000
N1 0.033(4) 0.033(4) 0.036(5) 0.003(3) 0.001(3) 0.000(3)
N2 0.037(4) 0.028(4) 0.034(4) 0.002(3) 0.005(3) -0.001(3)
O10 0.072(5) 0.071(5) 0.054(5) -0.028(4) 0.005(4) -0.019(4)
O20 0.072(5) 0.079(6) 0.050(5) 0.025(4) 0.010(4) -0.011(4)
CB1 0.041(5) 0.029(5) 0.042(5) 0.000(5) -0.003(5) -0.003(4)
C11 0.035(5) 0.028(5) 0.038(5) -0.003(4) 0.003(4) 0.001(4)
C12 0.063(7) 0.059(7) 0.049(6) -0.013(6) 0.016(6) -0.024(6)
C13 0.087(9) 0.062(8) 0.059(8) -0.010(6) 0.013(7) -0.044(7)
C14 0.051(6) 0.045(6) 0.045(6) -0.014(5) 0.000(5) -0.003(5)
C15 0.044(6) 0.067(7) 0.034(6) -0.006(5) 0.003(5) -0.007(5)
C16 0.046(6) 0.047(6) 0.045(6) -0.005(5) 0.005(5) -0.015(5)
C17 0.075(9) 0.089(10) 0.053(7) -0.028(7) 0.010(6) -0.002(7)
C21 0.044(6) 0.025(5) 0.034(5) 0.000(4) 0.006(4) -0.001(4)
C22 0.046(6) 0.040(6) 0.044(6) 0.013(4) -0.002(5) -0.003(5)
C23 0.043(6) 0.049(6) 0.052(7) 0.005(5) 0.004(5) -0.009(5)
C24 0.060(7) 0.047(6) 0.039(6) 0.008(5) 0.010(5) 0.000(5)
C25 0.055(7) 0.070(8) 0.039(6) 0.011(5) -0.007(5) 0.004(6)
C26 0.038(6) 0.056(6) 0.043(6) 0.008(5) 0.000(4) -0.002(5)
C27 0.074(9) 0.095(10) 0.054(8) 0.015(7) 0.008(6) -0.026(7)
B1 0.012(6) 0.012(6) 0.057(14) 0.000 0.000 0.000
F1 0.106(9) 0.106(9) 0.116(15) 0.000 0.000 0.000

loop_
_atom_type_symbol
_atom_type_description
_atom_type_scat_dispersion_real
_atom_type_scat_dispersion_imag
_atom_type_scat_source
C C 0.0033 0.0016 'International Tables Vol C Tables 4.2.6.8 and 6.1.1.4'
H H 0.0000 0.0000 'International Tables Vol C Tables 4.2.6.8 and 6.1.1.4'
B B 0.0013 0.0007 'International Tables Vol C Tables 4.2.6.8 and 6.1.1.4'
N N 0.0061 0.0033 'International Tables Vol C Tables 4.2.6.8 and 6.1.1.4'
O O 0.0106 0.0060 'International Tables Vol C Tables 4.2.6.8 and 6.1.1.4'
F F 0.0171 0.0103 'International Tables Vol C Tables 4.2.6.8 and 6.1.1.4'
Cl Cl 0.1484 0.1585 'International Tables Vol C Tables 4.2.6.8 and 6.1.1.4'
Re Re -1.0185 7.2310 'International Tables Vol C Tables 4.2.6.8 and 6.1.1.4'

loop_
_citation_id
_citation_doi
_citation_year
1 10.1016/S0277-5387(01)00689-1 2001

loop_
_geom_angle_atom_site_label_1
_geom_angle_atom_site_label_2
_geom_angle_atom_site_label_3
_geom_angle
_geom_angle_site_symmetry_1
_geom_angle_site_symmetry_3
ReA Re1 N1 92.4(2) . 2
ReA Re1 N1 92.4(2) . 4
N1 Re1 N1 89.902(17) 2 4
ReA Re1 N1 92.4(2) . .
N1 Re1 N1 175.3(4) 2 .
N1 Re1 N1 89.902(17) 4 .
ReA Re1 N1 92.4(2) . 3
N1 Re1 N1 89.902(17) 2 3
N1 Re1 N1 175.3(4) 4 3
N1 Re1 N1 89.902(17) . 3
ReA Re1 Re2 0.000(2) . .
N1 Re1 Re2 92.4(2) 2 .
N1 Re1 Re2 92.4(2) 4 .
N1 Re1 Re2 92.4(2) . .
N1 Re1 Re2 92.4(2) 3 .
Re1 ReA Re2 180.0 . .
Re1 ReA N2 107.0(9) . 2
Re2 ReA N2 73.0(9) . 2
Re1 ReA N2 107.0(9) . 3
Re2 ReA N2 73.0(9) . 3
N2 ReA N2 85.1(5) 2 3
Re1 ReA N2 107.0(9) . 4
Re2 ReA N2 73.0(9) . 4
N2 ReA N2 85.1(5) 2 4
N2 ReA N2 146.1(18) 3 4
Re1 ReA N2 107.0(9) . .
Re2 ReA N2 73.0(9) . .
N2 ReA N2 146.1(18) 2 .
N2 ReA N2 85.1(5) 3 .
N2 ReA N2 85.1(5) 4 .
Re1 ReA N1 51.0(6) . .
Re2 ReA N1 129.0(6) . .
N2 ReA N1 157.5(15) 2 .
N2 ReA N1 96.9(5) 3 .
N2 ReA N1 104.3(5) 4 .
N2 ReA N1 56.2(4) . .
Re1 ReA N1 51.0(6) . 4
Re2 ReA N1 129.0(6) . 4
N2 ReA N1 104.3(5) 2 4
N2 ReA N1 157.5(15) 3 4
N2 ReA N1 56.2(4) 4 4
N2 ReA N1 96.9(5) . 4
N1 ReA N1 66.6(7) . 4
Re1 ReA N1 51.0(6) . 2
Re2 ReA N1 129.0(6) . 2
N2 ReA N1 56.2(4) 2 2
N2 ReA N1 104.3(5) 3 2
N2 ReA N1 96.9(5) 4 2
N2 ReA N1 157.5(15) . 2
N1 ReA N1 101.9(12) . 2
N1 ReA N1 66.6(7) 4 2
Re1 ReA N1 51.0(6) . 3
Re2 ReA N1 129.0(6) . 3
N2 ReA N1 96.9(5) 2 3
N2 ReA N1 56.2(4) 3 3
N2 ReA N1 157.5(15) 4 3
N2 ReA N1 104.3(5) . 3
N1 ReA N1 66.6(7) . 3
N1 ReA N1 101.9(12) 4 3
N1 ReA N1 66.6(7) 2 3
ReA Re2 N2 90.16(19) . 2
ReA Re2 N2 90.16(19) . 3
N2 Re2 N2 89.999(2) 2 3
ReA Re2 N2 90.16(19) . .
N2 Re2 N2 179.7(4) 2 .
N2 Re2 N2 90.000(1) 3 .
ReA Re2 N2 90.16(19) . 4
N2 Re2 N2 90.000(1) 2 4
N2 Re2 N2 179.7(4) 3 4
N2 Re2 N2 90.000(2) . 4
ReA Re2 Re1 0.000(4) . .
N2 Re2 Re1 90.16(19) 2 .
N2 Re2 Re1 90.16(19) 3 .
N2 Re2 Re1 90.16(19) . .
N2 Re2 Re1 90.16(19) 4 .
ReA Re2 Cl1 180.000(5) . .
N2 Re2 Cl1 89.84(19) 2 .
N2 Re2 Cl1 89.84(19) 3 .
N2 Re2 Cl1 89.84(19) . .
N2 Re2 Cl1 89.84(19) 4 .
Re1 Re2 Cl1 180.000(1) . .
CB1 N1 C11 116.1(8) . .
CB1 N1 Re1 117.5(6) . .
C11 N1 Re1 126.1(6) . .
CB1 N1 ReA 81.0(7) . .
C11 N1 ReA 162.8(9) . .
Re1 N1 ReA 36.7(6) . .
CB1 N2 C21 114.0(7) . .
CB1 N2 Re2 118.2(6) . .
C21 N2 Re2 127.1(6) . .
CB1 N2 ReA 101.5(10) . .
C21 N2 ReA 143.0(10) . .
Re2 N2 ReA 16.8(9) . .
C14 O10 C17 118.3(9) . .
C24 O20 C27 118.2(9) . .
N2 CB1 N1 121.3(8) . .
C12 C11 C16 118.3(9) . .
C12 C11 N1 122.2(8) . .
C16 C11 N1 119.4(8) . .
C11 C12 C13 120.9(10) . .
C14 C13 C12 121.4(10) . .
O10 C14 C13 116.7(9) . .
O10 C14 C15 125.1(9) . .
C13 C14 C15 118.1(9) . .
C14 C15 C16 120.0(9) . .
C11 C16 C15 121.3(9) . .
C26 C21 C22 118.5(9) . .
C26 C21 N2 122.8(8) . .
C22 C21 N2 118.7(8) . .
C21 C22 C23 121.3(9) . .
C22 C23 C24 120.1(10) . .
O20 C24 C25 118.0(10) . .
O20 C24 C23 123.9(10) . .
C25 C24 C23 118.1(9) . .
C24 C25 C26 121.4(10) . .
C21 C26 C25 120.6(9) . .
F1 B1 F2 115(2) . .
F1 B1 F2 115(2) . 3
F2 B1 F2 79.8(16) . 3
F1 B1 F2 115(2) . 2
F2 B1 F2 130(4) . 2
F2 B1 F2 79.8(16) 3 2
F1 B1 F2 115(2) . 4
F2 B1 F2 79.8(16) . 4
F2 B1 F2 130(4) 3 4
F2 B1 F2 79.8(16) 2 4
F1 B1 F4 101(2) . 4
F2 B1 F4 30(3) . 4
F2 B1 F4 60(3) 3 4
F2 B1 F4 135(3) 2 4
F2 B1 F4 110(2) 4 4
F1 B1 F4 101(2) . .
F2 B1 F4 110(2) . .
F2 B1 F4 30(3) 3 .
F2 B1 F4 60(3) 2 .
F2 B1 F4 135(3) 4 .
F4 B1 F4 87.9(9) 4 .
F1 B1 F4 101(2) . 2
F2 B1 F4 60(3) . 2
F2 B1 F4 135(3) 3 2
F2 B1 F4 110(2) 2 2
F2 B1 F4 30(3) 4 2
F4 B1 F4 87.9(9) 4 2
F4 B1 F4 158(5) . 2
F1 B1 F4 101(2) . 3
F2 B1 F4 135(3) . 3
F2 B1 F4 110(2) 3 3
F2 B1 F4 30(3) 2 3
F2 B1 F4 60(3) 4 3
F4 B1 F4 158(5) 4 3
F4 B1 F4 87.9(9) . 3
F4 B1 F4 87.9(9) 2 3
F1 B1 F3 112.7(18) . 2
F2 B1 F3 48(3) . 2
F2 B1 F3 34(2) 3 2
F2 B1 F3 109.8(19) 2 2
F2 B1 F3 121(3) 4 2
F4 B1 F3 26(2) 4 2
F4 B1 F3 63(2) . 2
F4 B1 F3 107.9(18) 2 2
F4 B1 F3 138(3) 3 2
F1 B1 F3 112.7(18) . 3
F2 B1 F3 34(2) . 3
F2 B1 F3 109.8(19) 3 3
F2 B1 F3 121(3) 2 3
F2 B1 F3 48(3) 4 3
F4 B1 F3 63(2) 4 3
F4 B1 F3 138(3) . 3
F4 B1 F3 26(2) 2 3
F4 B1 F3 107.9(18) 3 3
F3 B1 F3 81.4(13) 2 3
F1 B1 F3 112.7(18) . .
F2 B1 F3 109.8(19) . .
F2 B1 F3 121(3) 3 .
F2 B1 F3 48(3) 2 .
F2 B1 F3 34(2) 4 .
F4 B1 F3 138(3) 4 .
F4 B1 F3 107.9(18) . .
F4 B1 F3 63(2) 2 .
F4 B1 F3 26(2) 3 .
F3 B1 F3 135(4) 2 .
F3 B1 F3 81.4(13) 3 .
F4 F2 F3 146(6) 4 3
F4 F2 F3 31(5) 4 2
F3 F2 F3 139(4) 3 2
F4 F2 F4 132(6) 4 2
F3 F2 F4 15(2) 3 2
F3 F2 F4 127(2) 2 2
F4 F2 B1 77(2) 4 .
F3 F2 B1 74.7(19) 3 .
F3 F2 B1 66.8(16) 2 .
F4 F2 B1 60.8(16) 2 .
F4 F2 F2 47(5) 4 3
F3 F2 F2 119(3) 3 3
F3 F2 F2 20(3) 2 3
F4 F2 F2 108.1(18) 2 3
B1 F2 F2 50.1(8) . 3
F4 F2 F2 127(2) 4 4
F3 F2 F2 30(4) 3 4
F3 F2 F2 110(2) 2 4
F4 F2 F2 23(3) 2 4
B1 F2 F2 50.1(8) . 4
F2 F2 F2 90.000(5) 3 4
F4 F3 F2 147(4) 3 4
F4 F3 F2 36(6) 3 2
F2 F3 F2 130(5) 4 2
F4 F3 B1 77(2) 3 .
F2 F3 B1 71.7(17) 4 .
F2 F3 B1 64.8(16) 2 .
F4 F3 F4 131(5) 3 2
F2 F3 F4 16(3) 4 2
F2 F3 F4 122(3) 2 2
B1 F3 F4 58.6(15) . 2
F4 F3 F3 126(2) 3 3
F2 F3 F3 24(3) 4 3
F2 F3 F3 106(2) 2 3
B1 F3 F3 49.3(6) . 3
F4 F3 F3 19(2) 2 3
F4 F3 F3 46(5) 3 4
F2 F3 F3 114(3) 4 4
F2 F3 F3 17(2) 2 4
B1 F3 F3 49.3(6) . 4
F4 F3 F3 105.0(15) 2 4
F3 F3 F3 90.000(10) 3 4
F3 F4 F2 113(10) 4 3
F3 F4 F2 19(3) 4 2
F2 F4 F2 110(7) 3 2
F3 F4 B1 77(2) 4 .
F2 F4 B1 73(2) 3 .
F2 F4 B1 59.3(15) 2 .
F3 F4 F3 115(7) 4 2
F2 F4 F3 18(3) 3 2
F2 F4 F3 106(4) 2 2
B1 F4 F3 58.6(14) . 2

loop_
_geom_bond_atom_site_label_1
_geom_bond_atom_site_label_2
_geom_bond_distance
_geom_bond_site_symmetry_2
Re1 ReA 1.59(3) .
Re1 N1 2.068(7) 2
Re1 N1 2.068(7) 4
Re1 N1 2.068(7) .
Re1 N1 2.068(7) 3
Re1 Re2 2.2234(10) .
ReA Re2 0.63(4) .
ReA N2 2.193(12) 2
ReA N2 2.193(12) 3
ReA N2 2.193(12) 4
ReA N2 2.193(12) .
ReA N1 2.66(2) .
ReA N1 2.66(2) 4
ReA N1 2.66(2) 2
ReA N1 2.66(2) 3
Re2 N2 2.098(7) 2
Re2 N2 2.098(7) 3
Re2 N2 2.098(7) .
Re2 N2 2.098(7) 4
Re2 Cl1 2.343(8) .
N1 CB1 1.332(10) .
N1 C11 1.454(11) .
N2 CB1 1.331(10) .
N2 C21 1.452(10) .
O10 C14 1.360(11) .
O10 C17 1.433(12) .
O20 C24 1.360(11) .
O20 C27 1.439(13) .
C11 C12 1.365(12) .
C11 C16 1.372(12) .
C12 C13 1.374(14) .
C13 C14 1.374(14) .
C14 C15 1.380(13) .
C15 C16 1.388(12) .
C21 C26 1.371(12) .
C21 C22 1.375(12) .
C22 C23 1.382(12) .
C23 C24 1.389(14) .
C24 C25 1.372(14) .
C25 C26 1.381(13) .
B1 F1 1.295(15) .
B1 F2 1.323(17) .
B1 F2 1.323(17) 3
B1 F2 1.323(17) 2
B1 F2 1.323(17) 4
B1 F4 1.343(16) 4
B1 F4 1.343(16) .
B1 F4 1.343(16) 2
B1 F4 1.343(16) 3
B1 F3 1.344(17) 2
B1 F3 1.344(17) 3
B1 F3 1.344(17) .
F2 F4 0.69(6) 4
F2 F3 0.77(5) 3
F2 F3 1.09(6) 2
F2 F4 1.33(6) 2
F2 F2 1.70(4) 3
F2 F2 1.70(4) 4
F3 F4 0.62(5) 3
F3 F2 0.77(5) 4
F3 F2 1.09(6) 2
F3 F4 1.40(5) 2
F3 F3 1.75(3) 3
F3 F3 1.75(3) 4
F4 F3 0.62(5) 4
F4 F2 0.69(6) 3
F4 F2 1.33(6) 2
F4 F3 1.40(5) 2
